data_7155596
loop_
_publ_author_name
'Wang, Haojiang'
'Wang, Yifeng'
'Zhang, Cheng'
'Jiang, Yidong'
'Chu, Mingming'
'Li, Zhaobo'
'Du, Xiaohua'
'Xu, Danqian'

_publ_section_title
;
 Asymmetric conjugate additions of 2-substituted benzofuran-3(2H)-ones to
 \a,\b-unsaturated ketones catalyzed by chiral copper complexes
;
_journal_name_full 'Org. Biomol. Chem.'
_journal_paper_doi 10.1039/C7OB00677B
_journal_year 2017
_chemical_absolute_configuration rmad
_chemical_compound_source 'organic synthesis'
_chemical_formula_moiety 'C15 H15 Cl O5'
_chemical_formula_sum 'C15 H15 Cl O5'
_chemical_formula_weight 310.72
_chemical_melting_point 135
_chemical_name_common 'methyl 5-chloro-3-oxo-2-(4-oxopentan-2-yl)-2,3-dihydrobenzofuran-2-carboxylate'
_chemical_name_systematic 'methyl 5-chloro-3-oxo-2-(4-oxopentan-2-yl)-2,3-dihydrobenzofuran-2-carboxylate'
_chemical_properties_physical ', Heat-sensitive'
_space_group_crystal_system hexagonal
_space_group_IT_number 170
_space_group_name_Hall 'P 65'
_space_group_name_H-M_alt 'P 65'
_symmetry_space_group_name_Hall 'P 65'
_symmetry_space_group_name_H-M 'P 65'
_atom_sites_solution_hydrogens mixed
_atom_sites_solution_primary dual
_audit_creation_date 2016-12-20
_audit_creation_method
;
Olex2 1.2
(compiled 2016.11.30 svn.r3356 for OlexSys, GUI svn.r5269)
;
_audit_update_record
;
2016-12-21 deposited with the CCDC.
2017-04-26 downloaded from the CCDC.
;
_cell_angle_alpha 90
_cell_angle_beta 90
_cell_angle_gamma 120
_cell_formula_units_Z 6
_cell_length_a 15.8422(17)
_cell_length_b 15.8422(17)
_cell_length_c 11.1926(12)
_cell_measurement_reflns_used 2533
_cell_measurement_temperature 130
_cell_measurement_theta_max 20.487
_cell_measurement_theta_min 2.35
_cell_volume 2432.7(5)
_computing_cell_refinement 'SAINT v7.68A (Bruker, 2009)'
_computing_data_reduction 'SAINT v7.68A (Bruker, 2009)'
_computing_molecular_graphics 'Olex2 (Dolomanov et al., 2009)'
_computing_publication_material 'Olex2 (Dolomanov et al., 2009)'
_computing_structure_refinement 'ShelXL (Sheldrick, 2015)'
_computing_structure_solution 'ShelXT (Sheldrick, 2015)'
_diffrn_ambient_temperature 130
_diffrn_measured_fraction_theta_full 1.000
_diffrn_measured_fraction_theta_max 1.000
_diffrn_measurement_device_type 'Bruker APEX-II CCD'
_diffrn_measurement_method '\f and \w scans'
_diffrn_radiation_monochromator graphite
_diffrn_radiation_type MoK\a
_diffrn_radiation_wavelength 0.71073
_diffrn_reflns_av_R_equivalents 0.0768
_diffrn_reflns_av_unetI/netI 0.0625
_diffrn_reflns_Laue_measured_fraction_full 1.000
_diffrn_reflns_Laue_measured_fraction_max 1.000
_diffrn_reflns_limit_h_max 20
_diffrn_reflns_limit_h_min -20
_diffrn_reflns_limit_k_max 20
_diffrn_reflns_limit_k_min -20
_diffrn_reflns_limit_l_max 14
_diffrn_reflns_limit_l_min -14
_diffrn_reflns_number 20466
_diffrn_reflns_point_group_measured_fraction_full 1.000
_diffrn_reflns_point_group_measured_fraction_max 1.000
_diffrn_reflns_theta_full 25.242
_diffrn_reflns_theta_max 27.50
_diffrn_reflns_theta_min 1.48
_diffrn_standards_number 0
_exptl_absorpt_coefficient_mu 0.252
_exptl_absorpt_correction_T_max 0.7456
_exptl_absorpt_correction_T_min 0.6540
_exptl_absorpt_correction_type multi-scan
_exptl_absorpt_process_details
;
SADABS-2008/1 (Bruker,2008) was used for absorption correction.
wR2(int) was 0.0618 before and 0.0544 after correction.
The Ratio of minimum to maximum transmission is 0.8771.
The \l/2 correction factor is 0.0015.
;
_exptl_crystal_colour colourless
_exptl_crystal_colour_primary colourless
_exptl_crystal_density_diffrn 1.273
_exptl_crystal_description block
_exptl_crystal_F_000 972
_exptl_crystal_preparation ', Luminescent'
_exptl_crystal_recrystallization_method 'Re-crystallisation from solvent: dichoromethane'
_exptl_crystal_size_max 0.05
_exptl_crystal_size_mid 0.05
_exptl_crystal_size_min 0.05
_refine_diff_density_max 0.232
_refine_diff_density_min -0.291
_refine_diff_density_rms 0.048
_refine_ls_abs_structure_details
;
 Flack x determined using 939 quotients [(I+)-(I-)]/[(I+)+(I-)]
 (Parsons, Flack and Wagner, Acta Cryst. B69 (2013) 249-259).
;
_refine_ls_abs_structure_Flack 0.03(4)
_refine_ls_extinction_method none
_refine_ls_goodness_of_fit_ref 0.924
_refine_ls_hydrogen_treatment constr
_refine_ls_matrix_type full
_refine_ls_number_parameters 322
_refine_ls_number_reflns 3011
_refine_ls_number_restraints 265
_refine_ls_restrained_S_all 0.918
_refine_ls_R_factor_all 0.0719
_refine_ls_R_factor_gt 0.0535
_refine_ls_shift/su_max 0.006
_refine_ls_shift/su_mean 0.001
_refine_ls_structure_factor_coef Fsqd
_refine_ls_weighting_details 'w=1/[\s^2^(Fo^2^)+(0.1454P)^2^] where P=(Fo^2^+2Fc^2^)/3'
_refine_ls_weighting_scheme calc
_refine_ls_wR_factor_gt 0.1541
_refine_ls_wR_factor_ref 0.1733
_reflns_Friedel_coverage 0.895
_reflns_Friedel_fraction_full 1.000
_reflns_Friedel_fraction_max 1.000
_reflns_number_gt 2490
_reflns_number_total 3011
_reflns_threshold_expression 'I > 2\s(I)'
_cod_data_source_file c7ob00677b2.cif
_cod_data_source_block mo_dm16873_0m
_cod_original_cell_volume 2432.7(6)
_cod_database_code 7155596
_shelx_space_group_comment
;
The symmetry employed for this shelxl refinement is uniquely defined
by the following loop, which should always be used as a source of
symmetry information in preference to the above space-group names.
They are only intended as comments.
;
_shelx_estimated_absorpt_t_max 0.988
_shelx_estimated_absorpt_t_min 0.988
_olex2_refinement_description
;
1. Twinned data refinement
 Scales: 0.577(9) 0.423(9)
2. Fixed Uiso
 At 1.2 times of:
  All C(H) groups, All C(H,H) groups
 At 1.5 times of:
  All C(H,H,H) groups
3. Restrained distances
 C10-C9
 1.59 with sigma of 0.02
 C1-C9 = C11-C9 = C10-C9 = C1-C14
 1.59 with sigma of 0.02
 O1-C1 = O1-C8 = O4-C15
 1.48 with sigma of 0.02
 C9-C1 = C14-C1
 1.59 with sigma of 0.02
 C2-C1 = C2-C3
 1.59 with sigma of 0.02
 C9-C11
 1.59 with sigma of 0.02
 O2-C2 = C14-O4 = C14-O3
 1.28 with sigma of 0.01
 C9'-C10'
 1.58 with sigma of 0.01
 O4'-C15'
 1.48 with sigma of 0.02
4. Uiso/Uaniso restraints and constraints
C1 \\sim C2 \\sim C3 \\sim C4 \\sim C5 \\sim C6 \\sim C7 \\sim C8: within 2A
with sigma of 0.01 and sigma for terminal atoms of 0.02
C1 \\sim C9 \\sim C10 \\sim C11 \\sim C12 \\sim C13: within 2A with sigma of
0.005 and sigma for terminal atoms of 0.01
C1' \\sim O4' \\sim O3' \\sim C14': within 2A with sigma of 0.01 and sigma for
terminal atoms of 0.02
Uanis(O2) \\sim Ueq, Uanis(O3) \\sim Ueq, Uanis(O4) \\sim Ueq, Uanis(C15) \\sim
Ueq, Uanis(C9) \\sim Ueq, Uanis(C11) \\sim Ueq, Uanis(C10) \\sim Ueq,
Uanis(C9') \\sim Ueq, Uanis(C14') \\sim Ueq, Uanis(O3') \\sim Ueq, Uanis(O4')
\\sim Ueq, Uanis(C15') \\sim Ueq, Uanis(O2') \\sim Ueq, Uanis(C2') \\sim Ueq,
Uanis(C1') \\sim Ueq: with sigma of 0.005 and sigma for terminal atoms of 0.01
Uanis(C10) \\sim Ueq, Uanis(C15) \\sim Ueq, Uanis(C14) \\sim Ueq, Uanis(O3)
\\sim Ueq, Uanis(O1') \\sim Ueq, Uanis(O3') \\sim Ueq, Uanis(O4') \\sim Ueq,
Uanis(O2') \\sim Ueq, Uanis(C2') \\sim Ueq, Uanis(C9') \\sim Ueq, Uanis(C10')
\\sim Ueq, Uanis(C14') \\sim Ueq, Uanis(C15') \\sim Ueq: with sigma of 0.002
and sigma for terminal atoms of 0.004
Uanis(C9') \\sim Ueq: with sigma of 0.001 and sigma for terminal atoms of 0.002
Uanis(C1) \\sim Ueq: with sigma of 0.001 and sigma for terminal atoms of 0.002
Uanis(C15') \\sim Ueq: with sigma of 0.001 and sigma for terminal atoms of 0.002
Uanis(C2) \\sim Ueq: with sigma of 0.002 and sigma for terminal atoms of 0.004
Uanis(O3') \\sim Ueq, Uanis(C11') \\sim Ueq: with sigma of 0.005 and sigma for
terminal atoms of 0.01
Uanis(O3') \\sim Ueq, Uanis(O5) \\sim Ueq: with sigma of 0.001 and sigma for
terminal atoms of 0.002
Uanis(C5) \\sim Ueq, Uanis(O2') \\sim Ueq: with sigma of 0.001 and sigma for
terminal atoms of 0.002
Uanis(C12) \\sim Ueq, Uanis(C13) \\sim Ueq: with sigma of 0.001 and sigma for
terminal atoms of 0.002
5. Others
 Fixed Sof: O1(0.5) O2(0.5) O3(0.5) O4(0.5) O5(0.5) O1'(0.5) O2'(0.5) O3'(0.5)
 O4'(0.5) O5'(0.5) C1(0.5) C2(0.5) H3(0.5) H7(0.5) C9(0.5) H9(0.5) C10(0.5)
 H10A(0.5) H10B(0.5) H10C(0.5) C11(0.5) H11A(0.5) H11B(0.5) C12(0.5) C13(0.5)
 H13A(0.5) H13B(0.5) H13C(0.5) C14(0.5) C15(0.5) H15A(0.5) H15B(0.5) H15C(0.5)
 C1'(0.5) C2'(0.5) C9'(0.5) H9'(0.5) C10'(0.5) H10D(0.5) H10E(0.5) H10F(0.5)
 C11'(0.5) H11C(0.5) H11D(0.5) C12'(0.5) C13'(0.5) H13D(0.5) H13E(0.5)
 H13F(0.5) C14'(0.5) C15'(0.5) H15D(0.5) H15E(0.5) H15F(0.5)
6.a Riding coordinates:
 C15(H15A,H15B,H15C)
6.b Ternary CH refined with riding coordinates:
 C9(H9), C9'(H9')
6.c Secondary CH2 refined with riding coordinates:
 C11(H11A,H11B), C11'(H11C,H11D)
6.d Aromatic/amide H refined with riding coordinates:
 C3(H3), C4(H4), C6(H6), C7(H7)
6.e Idealised Me refined as rotating group:
 C10(H10A,H10B,H10C), C13(H13A,H13B,H13C), C10'(H10D,H10E,H10F), C13'(H13D,
 H13E,H13F), C15'(H15D,H15E,H15F)
;
_shelx_shelxl_version_number 2016/6
_olex2_submission_special_instructions 'No special instructions were received'

loop_
_space_group_symop_operation_xyz
'x, y, z'
'-y, x-y, z+2/3'
'-x+y, -x, z+1/3'
'-x, -y, z+1/2'
'y, -x+y, z+1/6'
'x-y, x, z+5/6'

loop_
_atom_site_label
_atom_site_type_symbol
_atom_site_fract_x
_atom_site_fract_y
_atom_site_fract_z
_atom_site_U_iso_or_equiv
_atom_site_adp_type
_atom_site_occupancy
_atom_site_site_symmetry_order
_atom_site_calc_flag
_atom_site_refinement_flags_posn
_atom_site_refinement_flags_adp
_atom_site_refinement_flags_occupancy
_atom_site_disorder_assembly
_atom_site_disorder_group
Cl1 Cl 0.84041(11) 0.4184(3) 1.0294(5) 0.0541(6) Uani 1 1 d . . . . .
O1 O 0.4142(8) 0.2234(8) 0.9910(10) 0.019(2) Uani 0.5 1 d D . P A 1
O2 O 0.5051(10) 0.4798(9) 0.9691(12) 0.039(3) Uani 0.5 1 d D U P A 1
O3 O 0.3763(11) 0.2255(9) 0.7616(11) 0.031(3) Uani 0.5 1 d D U P A 1
O4 O 0.3641(10) 0.3626(9) 0.7841(8) 0.023(2) Uani 0.5 1 d D U P A 1
O5 O 0.2033(9) 0.3393(9) 1.1910(10) 0.020(2) Uani 0.5 1 d . U P A 1
O1' O 0.4199(9) 0.1947(9) 1.0561(12) 0.025(2) Uani 0.5 1 d . U P A 2
O2' O 0.5103(8) 0.0321(9) 1.0802(9) 0.021(2) Uani 0.5 1 d . U P A 2
O3' O 0.3678(11) 0.1466(10) 1.2871(12) 0.036(3) Uani 0.5 1 d . U P A 2
O4' O 0.3536(11) 0.0016(10) 1.2664(11) 0.038(3) Uani 0.5 1 d D U P A 2
O5' O 0.1978(14) -0.1316(12) 0.8631(18) 0.064(5) Uani 0.5 1 d . . P A 2
C1 C 0.3998(9) 0.3032(9) 0.9599(10) 0.010(2) Uani 0.5 1 d D U P A 1
C2 C 0.4990(9) 0.3987(8) 0.9829(11) 0.012(3) Uani 0.5 1 d D U P A 1
C3 C 0.5666(6) 0.3571(7) 1.0101(8) 0.0294(19) Uani 1 1 d D U . . .
H3 H 0.531850 0.391249 1.001904 0.035 Uiso 0.5 1 calc R . P A 2
C4 C 0.6666(8) 0.4097(9) 1.0132(8) 0.037(2) Uani 1 1 d . U . . .
H4 H 0.701113 0.478390 1.002870 0.044 Uiso 1 1 calc R . . . .
C5 C 0.7138(4) 0.3596(9) 1.0316(13) 0.0356(14) Uani 1 1 d . U . . .
C6 C 0.6639(8) 0.2569(8) 1.0422(8) 0.0335(19) Uani 1 1 d . U . . .
H6 H 0.700245 0.224271 1.050130 0.040 Uiso 1 1 calc R . . . .
C7 C 0.5623(8) 0.2026(8) 1.0413(9) 0.038(2) Uani 1 1 d . U . . .
H7 H 0.526454 0.134239 1.054531 0.046 Uiso 0.5 1 calc R . P B 1
C8 C 0.5166(4) 0.2608(9) 1.0182(11) 0.0371(17) Uani 1 1 d D U . . .
C9 C 0.3108(9) 0.2951(9) 1.0316(10) 0.012(2) Uani 0.5 1 d D U P A 1
H9 H 0.299266 0.349050 1.006202 0.015 Uiso 0.5 1 calc R . P A 1
C10 C 0.2193(8) 0.1968(10) 1.0035(12) 0.015(3) Uani 0.5 1 d D U P A 1
H10A H 0.201556 0.195458 0.919358 0.023 Uiso 0.5 1 calc GR . P A 1
H10B H 0.165364 0.188486 1.054367 0.023 Uiso 0.5 1 calc GR . P A 1
H10C H 0.232848 0.143761 1.018790 0.023 Uiso 0.5 1 calc GR . P A 1
C11 C 0.3344(11) 0.3054(11) 1.1713(12) 0.014(2) Uani 0.5 1 d D U P A 1
H11A H 0.332625 0.245533 1.200267 0.017 Uiso 0.5 1 calc R . P A 1
H11B H 0.400927 0.360889 1.184698 0.017 Uiso 0.5 1 calc R . P A 1
C12 C 0.2641(11) 0.3212(11) 1.2403(13) 0.016(2) Uani 0.5 1 d . U P A 1
C13 C 0.2777(13) 0.3245(14) 1.3769(15) 0.026(3) Uani 0.5 1 d . U P A 1
H13A H 0.220028 0.319393 1.416133 0.039 Uiso 0.5 1 calc GR . P A 1
H13B H 0.335384 0.386205 1.399330 0.039 Uiso 0.5 1 calc GR . P A 1
H13C H 0.286339 0.270048 1.401958 0.039 Uiso 0.5 1 calc GR . P A 1
C14 C 0.3780(12) 0.2935(9) 0.8224(11) 0.020(3) Uani 0.5 1 d D U P A 1
C15 C 0.3288(15) 0.3434(14) 0.6608(15) 0.037(4) Uani 0.5 1 d D U P A 1
H15A H 0.318618 0.395340 0.634929 0.056 Uiso 0.5 1 d R . P A 1
H15B H 0.375798 0.340140 0.609789 0.056 Uiso 0.5 1 d R . P A 1
H15C H 0.268338 0.282750 0.657109 0.056 Uiso 0.5 1 d R . P A 1
C1' C 0.3985(14) 0.0976(13) 1.0960(15) 0.033(4) Uani 0.5 1 d . U P A 2
C2' C 0.4932(15) 0.0988(15) 1.0819(17) 0.041(5) Uani 0.5 1 d . U P A 2
C9' C 0.3179(12) 0.0195(13) 1.0218(15) 0.031(4) Uani 0.5 1 d D U P A 2
H9' H 0.309039 -0.044263 1.050368 0.037 Uiso 0.5 1 calc R . P A 2
C10' C 0.2213(14) 0.019(2) 1.050(2) 0.055(6) Uani 0.5 1 d D U P A 2
H10D H 0.165802 -0.043006 1.023298 0.083 Uiso 0.5 1 calc GR . P A 2
H10E H 0.220946 0.072955 1.008371 0.083 Uiso 0.5 1 calc GR . P A 2
H10F H 0.216474 0.025877 1.136376 0.083 Uiso 0.5 1 calc GR . P A 2
C11' C 0.3357(14) 0.0237(14) 0.8981(16) 0.028(4) Uani 0.5 1 d . U P A 2
H11C H 0.402512 0.035048 0.886321 0.033 Uiso 0.5 1 calc R . P A 2
H11D H 0.334187 0.080970 0.865453 0.033 Uiso 0.5 1 calc R . P A 2
C12' C 0.2640(14) -0.0679(15) 0.8226(16) 0.032(4) Uani 0.5 1 d . . P A 2
C13' C 0.2749(16) -0.0558(16) 0.6900(15) 0.039(5) Uani 0.5 1 d . . P A 2
H13D H 0.230175 -0.117801 0.651103 0.059 Uiso 0.5 1 calc GR . P A 2
H13E H 0.342124 -0.035963 0.667614 0.059 Uiso 0.5 1 calc GR . P A 2
H13F H 0.259663 -0.005781 0.664499 0.059 Uiso 0.5 1 calc GR . P A 2
C14' C 0.3736(12) 0.0904(12) 1.2285(13) 0.023(3) Uani 0.5 1 d . U P A 2
C15' C 0.3420(15) -0.0224(15) 1.3936(14) 0.039(4) Uani 0.5 1 d D U P A 2
H15D H 0.329679 -0.088979 1.404525 0.058 Uiso 0.5 1 calc GR . P A 2
H15E H 0.286913 -0.017525 1.425227 0.058 Uiso 0.5 1 calc GR . P A 2
H15F H 0.401629 0.023282 1.436250 0.058 Uiso 0.5 1 calc GR . P A 2

loop_
_atom_site_aniso_label
_atom_site_aniso_U_11
_atom_site_aniso_U_22
_atom_site_aniso_U_33
_atom_site_aniso_U_23
_atom_site_aniso_U_13
_atom_site_aniso_U_12
Cl1 0.0261(8) 0.0438(14) 0.0810(12) 0.0144(12) -0.0032(18) 0.0089(12)
O1 0.021(5) 0.022(5) 0.016(4) 0.006(4) -0.003(4) 0.012(4)
O2 0.039(6) 0.041(7) 0.042(7) 0.007(5) 0.002(5) 0.023(5)
O3 0.038(5) 0.031(5) 0.030(5) -0.003(4) 0.000(4) 0.022(4)
O4 0.037(5) 0.038(5) 0.009(4) 0.002(3) -0.004(4) 0.030(4)
O5 0.020(3) 0.021(3) 0.018(3) -0.002(2) -0.001(2) 0.011(2)
O1' 0.026(3) 0.025(3) 0.024(3) 0.001(3) 0.000(3) 0.013(3)
O2' 0.023(3) 0.018(3) 0.023(3) -0.001(3) -0.001(2) 0.011(3)
O3' 0.037(4) 0.035(4) 0.035(4) -0.002(3) 0.001(3) 0.018(3)
O4' 0.041(4) 0.035(4) 0.033(4) 0.000(3) 0.000(3) 0.016(3)
O5' 0.064(10) 0.029(8) 0.065(10) 0.007(7) 0.006(8) -0.001(7)
C1 0.011(3) 0.010(3) 0.010(3) -0.0005(14) 0.0008(14) 0.0055(16)
C2 0.010(3) 0.014(3) 0.014(3) -0.002(2) 0.001(2) 0.007(2)
C3 0.028(4) 0.030(4) 0.036(4) -0.016(3) -0.015(3) 0.019(3)
C4 0.030(4) 0.046(5) 0.026(4) 0.000(4) 0.000(3) 0.012(4)
C5 0.0337(17) 0.0371(19) 0.0332(18) 0.0009(13) -0.0016(14) 0.0157(14)
C6 0.034(5) 0.035(5) 0.029(4) 0.002(4) -0.009(3) 0.015(4)
C7 0.034(5) 0.037(5) 0.036(4) -0.008(4) -0.006(4) 0.012(4)
C8 0.023(3) 0.036(4) 0.048(4) -0.021(3) -0.009(4) 0.011(4)
C9 0.013(4) 0.013(4) 0.012(4) 0.003(3) 0.000(3) 0.008(3)
C10 0.007(4) 0.017(4) 0.016(4) -0.002(4) -0.001(4) 0.001(3)
C11 0.013(4) 0.016(4) 0.017(4) 0.001(4) 0.002(3) 0.009(3)
C12 0.015(3) 0.016(3) 0.015(3) 0.0000(14) 0.0002(14) 0.0075(17)
C13 0.025(4) 0.026(4) 0.024(4) 0.002(3) -0.001(3) 0.012(3)
C14 0.020(4) 0.020(4) 0.019(4) 0.002(3) 0.001(3) 0.010(3)
C15 0.041(6) 0.043(6) 0.032(6) 0.006(5) 0.002(5) 0.024(5)
C1' 0.041(6) 0.022(5) 0.032(6) 0.007(4) -0.004(5) 0.014(4)
C2' 0.041(5) 0.040(5) 0.041(5) 0.000(3) -0.001(3) 0.019(3)
C9' 0.031(4) 0.031(4) 0.031(4) 0.0003(15) -0.0004(15) 0.015(2)
C10' 0.051(8) 0.058(8) 0.054(8) 0.001(5) -0.005(5) 0.026(5)
C11' 0.024(6) 0.028(6) 0.027(6) 0.006(5) 0.004(5) 0.011(5)
C12' 0.036(9) 0.048(11) 0.022(7) -0.007(7) -0.009(6) 0.029(9)
C13' 0.045(10) 0.054(11) 0.016(7) 0.004(7) 0.002(7) 0.022(9)
C14' 0.023(4) 0.023(4) 0.025(4) -0.002(3) 0.001(3) 0.012(3)
C15' 0.040(5) 0.037(5) 0.037(5) 0.003(3) 0.001(3) 0.018(3)

loop_
_atom_type_symbol
_atom_type_description
_atom_type_scat_dispersion_real
_atom_type_scat_dispersion_imag
_atom_type_scat_source
C C 0.0033 0.0016 'International Tables Vol C Tables 4.2.6.8 and 6.1.1.4'
H H 0.0000 0.0000 'International Tables Vol C Tables 4.2.6.8 and 6.1.1.4'
Cl Cl 0.1484 0.1585 'International Tables Vol C Tables 4.2.6.8 and 6.1.1.4'
O O 0.0106 0.0060 'International Tables Vol C Tables 4.2.6.8 and 6.1.1.4'

loop_
_geom_angle_atom_site_label_1
_geom_angle_atom_site_label_2
_geom_angle_atom_site_label_3
_geom_angle
C8 O1 C1 109.2(10)
C14 O4 C15 110.3(12)
C8 O1' C1' 117.5(13)
C14' O4' C15' 120.8(14)
O1 C1 C2 106.6(9)
O1 C1 C9 109.6(10)
O1 C1 C14 106.0(9)
C2 C1 C9 115.0(9)
C2 C1 C14 108.8(10)
C9 C1 C14 110.4(10)
O2 C2 C1 119.8(12)
O2 C2 C3 138.6(13)
C3 C2 C1 101.3(8)
C4 C3 C2 125.7(10)
C8 C3 C2 111.2(8)
C8 C3 C4 122.7(9)
C5 C4 C3 117.2(11)
C4 C5 Cl1 120.9(9)
C4 C5 C6 122.3(5)
C6 C5 Cl1 116.6(9)
C7 C6 C5 121.1(11)
C6 C7 C8 113.5(10)
C6 C7 C2' 130.5(12)
C8 C7 C2' 115.0(11)
O1' C8 C7 100.1(11)
C3 C8 O1 110.9(11)
C3 C8 O1' 132.2(11)
C3 C8 C7 122.9(5)
C7 C8 O1 126.0(11)
C1 C9 C11 109.7(10)
C10 C9 C1 109.3(10)
C10 C9 C11 110.9(11)
C12 C11 C9 111.8(11)
O5 C12 C11 122.4(12)
O5 C12 C13 122.4(13)
C11 C12 C13 114.8(12)
O3 C14 O4 127.1(13)
O3 C14 C1 121.5(11)
O4 C14 C1 111.4(10)
O1' C1' C2' 104.4(15)
O1' C1' C9' 110.5(14)
O1' C1' C14' 106.8(14)
C2' C1' C9' 112.6(15)
C2' C1' C14' 108.9(15)
C9' C1' C14' 113.2(15)
O2' C2' C7 125.7(17)
O2' C2' C1' 130.3(18)
C1' C2' C7 102.8(15)
C1' C9' C10' 108.6(16)
C11' C9' C1' 115.9(16)
C11' C9' C10' 111.9(16)
C9' C11' C12' 116.8(16)
O5' C12' C11' 122.1(17)
O5' C12' C13' 121(2)
C13' C12' C11' 115.6(17)
O3' C14' O4' 124.2(15)
O3' C14' C1' 128.2(15)
O4' C14' C1' 107.5(13)

loop_
_geom_bond_atom_site_label_1
_geom_bond_atom_site_label_2
_geom_bond_distance
Cl1 C5 1.739(6)
O1 C1 1.436(16)
O1 C8 1.454(12)
O2 C2 1.250(12)
O3 C14 1.264(12)
O4 C14 1.292(12)
O4 C15 1.462(17)
O5 C12 1.261(19)
O1' C8 1.421(15)
O1' C1' 1.47(2)
O2' C2' 1.22(2)
O3' C14' 1.145(19)
O4' C14' 1.35(2)
O4' C15' 1.461(18)
O5' C12' 1.12(3)
C1 C2 1.564(16)
C1 C9 1.571(14)
C1 C14 1.568(14)
C2 C3 1.542(13)
C3 C4 1.372(15)
C3 C8 1.325(17)
C4 C5 1.35(2)
C5 C6 1.415(18)
C6 C7 1.396(16)
C7 C8 1.451(18)
C7 C2' 1.52(2)
C9 C10 1.539(13)
C9 C11 1.597(14)
C11 C12 1.48(2)
C12 C13 1.54(2)
C1' C2' 1.50(3)
C1' C9' 1.51(2)
C1' C14' 1.52(2)
C9' C10' 1.557(14)
C9' C11' 1.41(2)
C11' C12' 1.57(3)
C12' C13' 1.49(2)

loop_
_smtbx_masks_void_nr
_smtbx_masks_void_average_x
_smtbx_masks_void_average_y
_smtbx_masks_void_average_z
_smtbx_masks_void_volume
_smtbx_masks_void_count_electrons
1 0.000 0.000 0.937 245.6 80.7

loop_
_twin_individual_id
_twin_individual_mass_fraction_refined
1 0.577(9)
2 0.423(9)
